data_7022382
loop_
_publ_author_name
'Preda, Ana Maria'
'Ra\,t, Ciprian I'
'Silvestru, Cristian'
'Breunig, Hans J.'
'Lang, Heinrich'
'R\"uffer, Tobias'
'Mehring, Michael'

_publ_section_title
;
 Organoantimony(III) compounds containing (imino)aryl ligands of the type
 2-(RN=CH)C6H4 (R = 2',4',6'-Me3C6H2, 2',6'-(i)Pr2C6H3): bromides and
 chalcogenides.
;
_journal_issue 4
_journal_name_full 'Dalton transactions (Cambridge, England : 2003)'
_journal_page_first 1144
_journal_page_last 1158
_journal_paper_doi 10.1039/c2dt32494f
_journal_volume 42
_journal_year 2013
_chemical_formula_moiety 'C32 H32 N2 S2 Sb2, C Cl2'
_chemical_formula_sum 'C33 H32 Cl2 N2 S2 Sb2'
_chemical_formula_weight 835.13
_chemical_name_systematic
;
?
;
_space_group_IT_number 2
_symmetry_cell_setting triclinic
_symmetry_space_group_name_Hall '-P 1'
_symmetry_space_group_name_H-M 'P -1'
_atom_sites_solution_hydrogens geom
_atom_sites_solution_primary direct
_atom_sites_solution_secondary difmap
_audit_creation_method SHELXL-97
_cell_angle_alpha 98.849(2)
_cell_angle_beta 102.661(2)
_cell_angle_gamma 96.506(2)
_cell_formula_units_Z 1
_cell_length_a 8.5344(11)
_cell_length_b 9.2918(12)
_cell_length_c 11.0273(14)
_cell_measurement_reflns_used 4032
_cell_measurement_temperature 297(2)
_cell_measurement_theta_max 26.56
_cell_measurement_theta_min 2.24
_cell_volume 833.18(19)
_computing_cell_refinement 'Bruker SMART'
_computing_data_collection 'Bruker SMART'
_computing_data_reduction 'Bruker SAINT'
_computing_molecular_graphics 'Bruker SHELXTL'
_computing_publication_material 'Bruker SHELXTL'
_computing_structure_refinement 'Bruker SHELXTL'
_computing_structure_solution 'Bruker SHELXTL'
_diffrn_ambient_temperature 297(2)
_diffrn_measured_fraction_theta_full 0.998
_diffrn_measured_fraction_theta_max 0.998
_diffrn_measurement_device_type 'CCD area detector'
_diffrn_measurement_method 'phi and omega scans'
_diffrn_radiation_monochromator graphite
_diffrn_radiation_source 'fine-focus sealed tube'
_diffrn_radiation_type MoK\a
_diffrn_radiation_wavelength 0.71073
_diffrn_reflns_av_R_equivalents 0.0290
_diffrn_reflns_av_sigmaI/netI 0.0324
_diffrn_reflns_limit_h_max 10
_diffrn_reflns_limit_h_min -10
_diffrn_reflns_limit_k_max 11
_diffrn_reflns_limit_k_min -11
_diffrn_reflns_limit_l_max 13
_diffrn_reflns_limit_l_min -13
_diffrn_reflns_number 8060
_diffrn_reflns_theta_full 25.00
_diffrn_reflns_theta_max 25.00
_diffrn_reflns_theta_min 2.24
_exptl_absorpt_coefficient_mu 1.932
_exptl_absorpt_correction_T_max 0.5857
_exptl_absorpt_correction_T_min 0.4768
_exptl_absorpt_correction_type multi-scan
_exptl_absorpt_process_details 'Bruker, 2001.'
_exptl_crystal_colour orange
_exptl_crystal_density_diffrn 1.664
_exptl_crystal_density_method 'not measured'
_exptl_crystal_description block
_exptl_crystal_F_000 412
_exptl_crystal_size_max 0.45
_exptl_crystal_size_mid 0.41
_exptl_crystal_size_min 0.31
_refine_diff_density_max 0.346
_refine_diff_density_min -0.381
_refine_diff_density_rms 0.066
_refine_ls_extinction_method none
_refine_ls_goodness_of_fit_ref 1.099
_refine_ls_hydrogen_treatment constr
_refine_ls_matrix_type full
_refine_ls_number_parameters 203
_refine_ls_number_reflns 2922
_refine_ls_number_restraints 0
_refine_ls_restrained_S_all 1.099
_refine_ls_R_factor_all 0.0289
_refine_ls_R_factor_gt 0.0262
_refine_ls_shift/su_max 0.000
_refine_ls_shift/su_mean 0.000
_refine_ls_structure_factor_coef Fsqd
_refine_ls_weighting_details 'calc w=1/[\s^2^(Fo^2^)+(0.0285P)^2^+0.2688P] where P=(Fo^2^+2Fc^2^)/3'
_refine_ls_weighting_scheme calc
_refine_ls_wR_factor_gt 0.0627
_refine_ls_wR_factor_ref 0.0641
_reflns_number_gt 2758
_reflns_number_total 2922
_reflns_threshold_expression >2sigma(I)
_cod_data_source_file c2dt32494f.txt
_cod_data_source_block 539r
_cod_depositor_comments
;
The following automatic conversions were performed:

'_symmetry_cell_setting' value 'Triclinic' changed to 'triclinic'
according to /home/saulius/struct/CIF-dictionaries/cif_core.dic
dictionary named 'cif_core.dic' version 2.4.2 from 2011-04-26.

Automatic conversion script
Id: cif_fix_values 1891 2012-01-12 08:04:46Z andrius 
;
_cod_original_sg_symbol_H-M 'P-1 '
_cod_database_code 7022382

loop_
_symmetry_equiv_pos_as_xyz
'x, y, z'
'-x, -y, -z'

loop_
_atom_site_label
_atom_site_type_symbol
_atom_site_fract_x
_atom_site_fract_y
_atom_site_fract_z
_atom_site_U_iso_or_equiv
_atom_site_adp_type
_atom_site_occupancy
_atom_site_symmetry_multiplicity
_atom_site_calc_flag
_atom_site_refinement_flags
_atom_site_disorder_group
C1 C 0.5506(4) 0.0356(3) 0.2844(3) 0.0360(7) Uani 1 1 d . .
C2 C 0.5441(4) 0.1506(3) 0.3809(3) 0.0379(7) Uani 1 1 d . .
C3 C 0.6459(4) 0.1682(4) 0.5004(3) 0.0495(8) Uani 1 1 d . .
H3 H 0.6390 0.2438 0.5639 0.059 Uiso 1 1 calc R .
C4 C 0.7579(4) 0.0737(4) 0.5255(3) 0.0552(9) Uani 1 1 d . .
H4 H 0.8269 0.0860 0.6055 0.066 Uiso 1 1 calc R .
C5 C 0.7666(4) -0.0391(4) 0.4311(3) 0.0512(8) Uani 1 1 d . .
H5 H 0.8423 -0.1024 0.4475 0.061 Uiso 1 1 calc R .
C6 C 0.6635(4) -0.0584(4) 0.3121(3) 0.0442(7) Uani 1 1 d . .
H6 H 0.6699 -0.1356 0.2497 0.053 Uiso 1 1 calc R .
C7 C 0.4289(4) 0.2523(3) 0.3546(3) 0.0402(7) Uani 1 1 d . .
H7 H 0.4247 0.3289 0.4184 0.048 Uiso 1 1 calc R .
C8 C 0.2281(4) 0.3448(3) 0.2197(3) 0.0367(7) Uani 1 1 d . .
C9 C 0.2923(4) 0.4849(3) 0.2084(3) 0.0418(7) Uani 1 1 d . .
C10 C 0.1833(5) 0.5833(4) 0.1802(3) 0.0499(8) Uani 1 1 d . .
H10 H 0.2240 0.6780 0.1730 0.060 Uiso 1 1 calc R .
C11 C 0.0179(4) 0.5457(4) 0.1627(3) 0.0513(9) Uani 1 1 d . .
C12 C -0.0403(4) 0.4055(4) 0.1716(3) 0.0503(8) Uani 1 1 d . .
H12 H -0.1519 0.3789 0.1584 0.060 Uiso 1 1 calc R .
C13 C 0.0602(4) 0.3000(4) 0.1995(3) 0.0427(7) Uani 1 1 d . .
C14 C 0.4698(4) 0.5311(4) 0.2216(4) 0.0566(9) Uani 1 1 d . .
H14A H 0.5218 0.5697 0.3088 0.085 Uiso 1 1 calc R .
H14B H 0.4844 0.6057 0.1721 0.085 Uiso 1 1 calc R .
H14C H 0.5172 0.4475 0.1924 0.085 Uiso 1 1 calc R .
C15 C -0.0947(5) 0.6570(5) 0.1350(4) 0.0735(12) Uani 1 1 d . .
H15A H -0.1985 0.6069 0.0847 0.110 Uiso 1 1 calc R .
H15B H -0.0492 0.7247 0.0898 0.110 Uiso 1 1 calc R .
H15C H -0.1078 0.7101 0.2131 0.110 Uiso 1 1 calc R .
C16 C -0.0074(4) 0.1483(4) 0.2109(4) 0.0619(10) Uani 1 1 d . .
H16A H -0.1240 0.1359 0.1876 0.093 Uiso 1 1 calc R .
H16B H 0.0284 0.1348 0.2966 0.093 Uiso 1 1 calc R .
H16C H 0.0299 0.0768 0.1557 0.093 Uiso 1 1 calc R .
N1 N 0.3342(3) 0.2383(3) 0.2464(2) 0.0364(6) Uani 1 1 d . .
S1 S 0.50301(12) -0.18659(9) -0.00871(8) 0.0499(2) Uani 1 1 d . .
Sb1 Sb 0.37252(2) 0.00566(2) 0.106353(18) 0.03959(9) Uani 1 1 d . .
Cl1A Cl 0.8829(7) 0.6001(6) 0.4612(6) 0.1042(17) Uani 0.50 1 d P 1
Cl1 Cl 0.8371(7) 0.5320(7) 0.4606(7) 0.1068(19) Uani 0.50 1 d P 2
C17 C 0.9443(12) 0.4367(10) 0.4986(8) 0.071(2) Uani 0.50 1 d P .

loop_
_atom_site_aniso_label
_atom_site_aniso_U_11
_atom_site_aniso_U_22
_atom_site_aniso_U_33
_atom_site_aniso_U_23
_atom_site_aniso_U_13
_atom_site_aniso_U_12
C1 0.0362(16) 0.0377(16) 0.0357(16) 0.0109(13) 0.0090(13) 0.0057(13)
C2 0.0399(17) 0.0390(16) 0.0352(16) 0.0064(13) 0.0082(13) 0.0093(13)
C3 0.056(2) 0.051(2) 0.0378(18) 0.0074(15) 0.0034(15) 0.0107(16)
C4 0.053(2) 0.063(2) 0.047(2) 0.0194(18) -0.0012(16) 0.0110(18)
C5 0.0455(19) 0.053(2) 0.060(2) 0.0236(18) 0.0072(16) 0.0194(16)
C6 0.0459(18) 0.0397(17) 0.0504(19) 0.0121(14) 0.0144(15) 0.0105(14)
C7 0.0485(18) 0.0376(17) 0.0343(17) 0.0024(13) 0.0101(14) 0.0104(14)
C8 0.0412(17) 0.0425(17) 0.0282(15) 0.0059(12) 0.0091(13) 0.0139(13)
C9 0.0487(19) 0.0407(17) 0.0362(17) 0.0038(13) 0.0107(14) 0.0119(14)
C10 0.066(2) 0.0452(19) 0.0390(18) 0.0074(15) 0.0097(16) 0.0183(17)
C11 0.061(2) 0.065(2) 0.0328(17) 0.0108(16) 0.0082(15) 0.0326(19)
C12 0.0395(18) 0.071(2) 0.0410(18) 0.0085(17) 0.0062(14) 0.0195(17)
C13 0.0418(18) 0.0527(19) 0.0340(16) 0.0079(14) 0.0084(13) 0.0098(15)
C14 0.050(2) 0.046(2) 0.073(3) 0.0078(18) 0.0143(18) 0.0050(16)
C15 0.087(3) 0.087(3) 0.058(2) 0.019(2) 0.015(2) 0.059(3)
C16 0.048(2) 0.067(2) 0.073(3) 0.020(2) 0.0158(19) 0.0078(18)
N1 0.0360(13) 0.0381(13) 0.0356(14) 0.0064(11) 0.0081(11) 0.0098(11)
S1 0.0776(6) 0.0354(4) 0.0427(5) 0.0084(3) 0.0220(4) 0.0167(4)
Sb1 0.04112(14) 0.03953(14) 0.03559(13) 0.00350(9) 0.00590(9) 0.00689(9)
Cl1A 0.131(5) 0.125(4) 0.077(2) 0.029(3) 0.032(3) 0.077(3)
Cl1 0.065(2) 0.160(6) 0.096(2) 0.018(4) 0.0221(16) 0.025(3)
C17 0.078(6) 0.074(6) 0.061(5) 0.013(4) 0.017(4) 0.009(4)

loop_
_atom_type_symbol
_atom_type_description
_atom_type_scat_dispersion_real
_atom_type_scat_dispersion_imag
_atom_type_scat_source
C C 0.0033 0.0016 'International Tables Vol C Tables 4.2.6.8 and 6.1.1.4'
H H 0.0000 0.0000 'International Tables Vol C Tables 4.2.6.8 and 6.1.1.4'
N N 0.0061 0.0033 'International Tables Vol C Tables 4.2.6.8 and 6.1.1.4'
S S 0.1246 0.1234 'International Tables Vol C Tables 4.2.6.8 and 6.1.1.4'
Sb Sb -0.5866 1.5461 'International Tables Vol C Tables 4.2.6.8 and 6.1.1.4'
Cl Cl 0.1484 0.1585 'International Tables Vol C Tables 4.2.6.8 and 6.1.1.4'

loop_
_geom_angle_atom_site_label_1
_geom_angle_atom_site_label_2
_geom_angle_atom_site_label_3
_geom_angle
_geom_angle_site_symmetry_1
_geom_angle_site_symmetry_3
C6 C1 C2 117.9(3) . .
C6 C1 Sb1 124.0(2) . .
C2 C1 Sb1 117.9(2) . .
C3 C2 C1 120.8(3) . .
C3 C2 C7 119.9(3) . .
C1 C2 C7 119.4(3) . .
C4 C3 C2 120.2(3) . .
C4 C3 H3 119.9 . .
C2 C3 H3 119.9 . .
C5 C4 C3 119.6(3) . .
C5 C4 H4 120.2 . .
C3 C4 H4 120.2 . .
C4 C5 C6 120.4(3) . .
C4 C5 H5 119.8 . .
C6 C5 H5 119.8 . .
C5 C6 C1 121.1(3) . .
C5 C6 H6 119.5 . .
C1 C6 H6 119.5 . .
N1 C7 C2 121.1(3) . .
N1 C7 H7 119.5 . .
C2 C7 H7 119.5 . .
C9 C8 C13 122.2(3) . .
C9 C8 N1 119.8(3) . .
C13 C8 N1 118.0(3) . .
C8 C9 C10 117.4(3) . .
C8 C9 C14 122.7(3) . .
C10 C9 C14 119.9(3) . .
C11 C10 C9 122.6(3) . .
C11 C10 H10 118.7 . .
C9 C10 H10 118.7 . .
C12 C11 C10 118.0(3) . .
C12 C11 C15 121.4(4) . .
C10 C11 C15 120.6(4) . .
C11 C12 C13 123.1(3) . .
C11 C12 H12 118.4 . .
C13 C12 H12 118.4 . .
C12 C13 C8 116.7(3) . .
C12 C13 C16 121.7(3) . .
C8 C13 C16 121.6(3) . .
C9 C14 H14A 109.5 . .
C9 C14 H14B 109.5 . .
H14A C14 H14B 109.5 . .
C9 C14 H14C 109.5 . .
H14A C14 H14C 109.5 . .
H14B C14 H14C 109.5 . .
C11 C15 H15A 109.5 . .
C11 C15 H15B 109.5 . .
H15A C15 H15B 109.5 . .
C11 C15 H15C 109.5 . .
H15A C15 H15C 109.5 . .
H15B C15 H15C 109.5 . .
C13 C16 H16A 109.5 . .
C13 C16 H16B 109.5 . .
H16A C16 H16B 109.5 . .
C13 C16 H16C 109.5 . .
H16A C16 H16C 109.5 . .
H16B C16 H16C 109.5 . .
C7 N1 C8 120.4(3) . .
C7 N1 Sb1 109.00(19) . .
C8 N1 Sb1 130.60(18) . .
Sb1 S1 Sb1 91.31(3) 2_655 .
C1 Sb1 S1 100.15(8) . 2_655
C1 Sb1 S1 95.09(8) . .
S1 Sb1 S1 88.69(3) 2_655 .
C1 Sb1 N1 72.25(10) . .
S1 Sb1 N1 81.12(6) 2_655 .
S1 Sb1 N1 161.88(6) . .
C17 Cl1A C17 50.8(6) 2_766 .
C17 Cl1 C17 50.9(6) . 2_766
Cl1 C17 C17 79.7(8) . 2_766
Cl1 C17 Cl1A 151.7(7) . 2_766
C17 C17 Cl1A 72.0(7) 2_766 2_766
C17 C17 Cl1A 57.1(7) 2_766 .
Cl1A C17 Cl1A 129.2(6) 2_766 .
Cl1 C17 Cl1 129.1(6) . 2_766
C17 C17 Cl1 49.4(6) 2_766 2_766
Cl1A C17 Cl1 106.5(5) . 2_766

loop_
_geom_bond_atom_site_label_1
_geom_bond_atom_site_label_2
_geom_bond_distance
_geom_bond_site_symmetry_2
C1 C6 1.389(4) .
C1 C2 1.403(4) .
C1 Sb1 2.161(3) .
C2 C3 1.385(4) .
C2 C7 1.453(4) .
C3 C4 1.381(5) .
C3 H3 0.9300 .
C4 C5 1.380(5) .
C4 H4 0.9300 .
C5 C6 1.383(5) .
C5 H5 0.9300 .
C6 H6 0.9300 .
C7 N1 1.264(4) .
C7 H7 0.9300 .
C8 C9 1.388(4) .
C8 C13 1.405(4) .
C8 N1 1.436(4) .
C9 C10 1.396(5) .
C9 C14 1.496(5) .
C10 C11 1.379(5) .
C10 H10 0.9300 .
C11 C12 1.366(5) .
C11 C15 1.509(5) .
C12 C13 1.399(5) .
C12 H12 0.9300 .
C13 C16 1.496(5) .
C14 H14A 0.9600 .
C14 H14B 0.9600 .
C14 H14C 0.9600 .
C15 H15A 0.9600 .
C15 H15B 0.9600 .
C15 H15C 0.9600 .
C16 H16A 0.9600 .
C16 H16B 0.9600 .
C16 H16C 0.9600 .
N1 Sb1 2.553(2) .
S1 Sb1 2.4016(9) 2_655
S1 Sb1 2.5326(9) .
Sb1 S1 2.4016(9) 2_655
Cl1A C17 1.537(12) 2_766
Cl1A C17 1.741(10) .
Cl1 C17 1.388(12) .
Cl1 C17 1.799(11) 2_766
C17 C17 1.419(17) 2_766
C17 Cl1A 1.537(12) 2_766
C17 Cl1 1.799(11) 2_766

loop_
_geom_torsion_atom_site_label_1
_geom_torsion_atom_site_label_2
_geom_torsion_atom_site_label_3
_geom_torsion_atom_site_label_4
_geom_torsion
_geom_torsion_site_symmetry_1
_geom_torsion_site_symmetry_4
C6 C1 C2 C3 -0.8(4) . .
Sb1 C1 C2 C3 174.6(2) . .
C6 C1 C2 C7 179.1(3) . .
Sb1 C1 C2 C7 -5.4(4) . .
C1 C2 C3 C4 1.1(5) . .
C7 C2 C3 C4 -178.8(3) . .
C2 C3 C4 C5 -0.5(5) . .
C3 C4 C5 C6 -0.4(5) . .
C4 C5 C6 C1 0.8(5) . .
C2 C1 C6 C5 -0.2(5) . .
Sb1 C1 C6 C5 -175.3(2) . .
C3 C2 C7 N1 -179.8(3) . .
C1 C2 C7 N1 0.3(5) . .
C13 C8 C9 C10 2.3(4) . .
N1 C8 C9 C10 179.0(3) . .
C13 C8 C9 C14 -176.1(3) . .
N1 C8 C9 C14 0.6(5) . .
C8 C9 C10 C11 -0.6(5) . .
C14 C9 C10 C11 177.8(3) . .
C9 C10 C11 C12 -1.0(5) . .
C9 C10 C11 C15 178.7(3) . .
C10 C11 C12 C13 1.0(5) . .
C15 C11 C12 C13 -178.7(3) . .
C11 C12 C13 C8 0.5(5) . .
C11 C12 C13 C16 178.8(3) . .
C9 C8 C13 C12 -2.2(4) . .
N1 C8 C13 C12 -179.0(3) . .
C9 C8 C13 C16 179.5(3) . .
N1 C8 C13 C16 2.7(4) . .
C2 C7 N1 C8 -176.2(3) . .
C2 C7 N1 Sb1 3.9(3) . .
C9 C8 N1 C7 71.4(4) . .
C13 C8 N1 C7 -111.8(3) . .
C9 C8 N1 Sb1 -108.7(3) . .
C13 C8 N1 Sb1 68.2(3) . .
C6 C1 Sb1 S1 -102.5(2) . 2_655
C2 C1 Sb1 S1 82.3(2) . 2_655
C6 C1 Sb1 S1 -13.0(3) . .
C2 C1 Sb1 S1 171.9(2) . .
C6 C1 Sb1 N1 -179.7(3) . .
C2 C1 Sb1 N1 5.1(2) . .
Sb1 S1 Sb1 C1 -100.07(8) 2_655 .
Sb1 S1 Sb1 S1 0.0 2_655 2_655
Sb1 S1 Sb1 N1 -55.47(19) 2_655 .
C7 N1 Sb1 C1 -4.8(2) . .
C8 N1 Sb1 C1 175.2(3) . .
C7 N1 Sb1 S1 -108.6(2) . 2_655
C8 N1 Sb1 S1 71.5(2) . 2_655
C7 N1 Sb1 S1 -52.1(3) . .
C8 N1 Sb1 S1 127.9(2) . .
C17 Cl1 C17 Cl1A -1.7(13) 2_766 2_766
C17 Cl1 C17 Cl1A 1.9(14) 2_766 .
C17 Cl1 C17 Cl1 0.0 2_766 2_766
C17 Cl1A C17 Cl1 -177.8(17) 2_766 .
C17 Cl1A C17 Cl1A 0.000(1) 2_766 2_766
C17 Cl1A C17 Cl1 0.7(5) 2_766 2_766
